data_7033260
loop_
_publ_author_name
'Werrett, Melissa V.'
'Huff, Gregory S.'
'Muzzioli, Sara'
'Fiorini, Valentina'
'Zacchini, Stefano'
'Skelton, Brian W.'
'Maggiore, Antonio'
'Malicka, Joanna M.'
'Cocchi, Massimo'
'Gordon, Keith C.'
'Stagni, Stefano'
'Massi, Massimiliano'

_publ_section_title
;
 Methylated Re(i) tetrazolato complexes: photophysical properties and
 Light Emitting Devices.
;
_journal_issue 18
_journal_name_full 'Dalton transactions (Cambridge, England : 2003)'
_journal_page_first 8379
_journal_page_last 8393
_journal_paper_doi 10.1039/c4dt03228d
_journal_volume 44
_journal_year 2015
_chemical_formula_sum 'C23 H18 Cl2 F3 N6 O6 Re S'
_chemical_formula_weight 820.59
_chemical_name_systematic
; 
 ? 
;
_space_group_IT_number 14
_symmetry_cell_setting monoclinic
_symmetry_space_group_name_Hall '-P 2yn'
_symmetry_space_group_name_H-M 'P 1 21/n 1'
_atom_sites_solution_hydrogens geom
_atom_sites_solution_primary direct
_atom_sites_solution_secondary difmap
_audit_creation_method SHELXL-97
_audit_update_record
;
2014-11-19 deposited with the CCDC.
2014-11-28 downloaded from the CCDC.
;
_cell_angle_alpha 90.00
_cell_angle_beta 91.906(2)
_cell_angle_gamma 90.00
_cell_formula_units_Z 4
_cell_length_a 9.2488(13)
_cell_length_b 22.212(3)
_cell_length_c 14.293(2)
_cell_measurement_reflns_used 9291
_cell_measurement_temperature 100(2)
_cell_measurement_theta_max 26.4075
_cell_measurement_theta_min 2.323
_cell_volume 2934.6(7)
_computing_cell_refinement 'APEX2 (Bruker AXS, 2006)'
_computing_data_collection 'APEX2 (Bruker AXS, 2006)'
_computing_data_reduction 'SAINT (Bruker AXS, 2004)'
_computing_molecular_graphics 'ORTEPII (Johnson, 1996)'
_computing_publication_material 'XCIF (Bruker AXS, 2001)'
_computing_structure_refinement 'SHELXL-97 (Sheldrick, 1997)'
_computing_structure_solution 'SHELXS-97 (Sheldrick, 1990)'
_diffrn_ambient_temperature 100(2)
_diffrn_measured_fraction_theta_full 0.997
_diffrn_measured_fraction_theta_max 0.997
_diffrn_measurement_device_type 'CCD area detector'
_diffrn_measurement_method 'phi and omega scans'
_diffrn_radiation_monochromator graphite
_diffrn_radiation_source 'fine-focus sealed tube'
_diffrn_radiation_type MoK\a
_diffrn_radiation_wavelength 0.71073
_diffrn_reflns_av_R_equivalents 0.0511
_diffrn_reflns_av_unetI/netI 0.0360
_diffrn_reflns_limit_h_max 11
_diffrn_reflns_limit_h_min -11
_diffrn_reflns_limit_k_max 26
_diffrn_reflns_limit_k_min -26
_diffrn_reflns_limit_l_max 17
_diffrn_reflns_limit_l_min -17
_diffrn_reflns_number 27349
_diffrn_reflns_theta_full 25.02
_diffrn_reflns_theta_max 25.02
_diffrn_reflns_theta_min 1.83
_exptl_absorpt_coefficient_mu 4.461
_exptl_absorpt_correction_T_max 0.6166
_exptl_absorpt_correction_T_min 0.4403
_exptl_absorpt_correction_type empirical
_exptl_absorpt_process_details
;
 Data were corrected for Lorentz polarization and absorption
 effects (empirical absorption corrections SADABS).
 R(int) = 0.1001 (selected reflections only, before parameter refinement)
 R(int) = 0.0595 (selected reflections only, after parameter refinement)
;
_exptl_crystal_colour pale-yellow
_exptl_crystal_density_diffrn 1.857
_exptl_crystal_density_method 'not measured'
_exptl_crystal_description needle
_exptl_crystal_F_000 1592
_exptl_crystal_size_max 0.22
_exptl_crystal_size_mid 0.14
_exptl_crystal_size_min 0.12
_refine_diff_density_max 2.759
_refine_diff_density_min -1.520
_refine_diff_density_rms 0.186
_refine_ls_extinction_method none
_refine_ls_goodness_of_fit_ref 1.085
_refine_ls_hydrogen_treatment constr
_refine_ls_matrix_type full
_refine_ls_number_parameters 379
_refine_ls_number_reflns 5156
_refine_ls_number_restraints 0
_refine_ls_restrained_S_all 1.085
_refine_ls_R_factor_all 0.0533
_refine_ls_R_factor_gt 0.0422
_refine_ls_shift/su_max 0.000
_refine_ls_shift/su_mean 0.000
_refine_ls_structure_factor_coef Fsqd
_refine_ls_weighting_details 'calc w=1/[\s^2^(Fo^2^)+(0.0433P)^2^+35.2742P] where P=(Fo^2^+2Fc^2^)/3'
_refine_ls_weighting_scheme calc
_refine_ls_wR_factor_gt 0.1042
_refine_ls_wR_factor_ref 0.1100
_reflns_number_gt 4343
_reflns_number_total 5156
_reflns_threshold_expression >2sigma(I)
_cod_data_source_file c4dt03228d2.cif
_cod_data_source_block bipyphen
_cod_depositor_comments
;
The following automatic conversions were performed:

'_symmetry_cell_setting' value 'Monoclinic' changed to 'monoclinic'
according to
/usr/data/users/saulius/crontab/automatic-downloads/rss-feeds/RSC/lib/dictionaries/cif_core.dic
dictionary named 'cif_core.dic' version 2.4.2 from 2011-04-26.

Automatic conversion script
Id: cif_fix_values 2935 2014-11-11 08:27:57Z andrius 

 Adding full bibliography for 7033259--7033264.cif.
;
_cod_original_cell_volume 2934.8(7)
_cod_original_sg_symbol_H-M P2(1)/n
_cod_database_code 7033260

loop_
_symmetry_equiv_pos_as_xyz
'x, y, z'
'-x+1/2, y+1/2, -z+1/2'
'-x, -y, -z'
'x-1/2, -y-1/2, z-1/2'

loop_
_atom_site_label
_atom_site_type_symbol
_atom_site_fract_x
_atom_site_fract_y
_atom_site_fract_z
_atom_site_U_iso_or_equiv
_atom_site_adp_type
_atom_site_occupancy
_atom_site_symmetry_multiplicity
_atom_site_calc_flag
_atom_site_refinement_flags
Re1 Re 0.36413(3) 0.171020(13) 0.77368(2) 0.01392(11) Uani 1 1 d .
C1 C 0.5164(8) 0.1732(4) 0.8679(6) 0.0220(17) Uani 1 1 d .
C2 C 0.3675(8) 0.0843(3) 0.7798(6) 0.0208(16) Uani 1 1 d .
C3 C 0.5055(8) 0.1689(3) 0.6791(5) 0.0173(15) Uani 1 1 d .
O1 O 0.6041(6) 0.1734(3) 0.9283(4) 0.0335(15) Uani 1 1 d .
O2 O 0.3700(7) 0.0334(3) 0.7847(5) 0.0399(16) Uani 1 1 d .
O3 O 0.5875(6) 0.1663(3) 0.6201(4) 0.0294(13) Uani 1 1 d .
N1 N 0.3351(7) 0.3041(3) 0.8442(4) 0.0179(13) Uani 1 1 d .
N2 N 0.3473(6) 0.2685(3) 0.7684(4) 0.0158(13) Uani 1 1 d .
N3 N 0.3443(7) 0.2993(3) 0.6902(4) 0.0182(13) Uani 1 1 d .
N4 N 0.3305(7) 0.3570(3) 0.7172(4) 0.0174(13) Uani 1 1 d .
C4 C 0.3175(9) 0.4033(4) 0.6454(6) 0.0242(18) Uani 1 1 d .
H4A H 0.3270 0.3849 0.5835 0.036 Uiso 1 1 calc R
H4B H 0.3941 0.4333 0.6556 0.036 Uiso 1 1 calc R
H4C H 0.2229 0.4229 0.6486 0.036 Uiso 1 1 calc R
C5 C 0.3253(7) 0.3598(3) 0.8106(5) 0.0162(15) Uani 1 1 d .
C51 C 0.3073(8) 0.4141(3) 0.8669(5) 0.0186(16) Uani 1 1 d .
C52 C 0.3939(9) 0.4644(4) 0.8538(6) 0.0251(18) Uani 1 1 d .
H52 H 0.4643 0.4642 0.8068 0.030 Uiso 1 1 calc R
C53 C 0.3770(10) 0.5147(4) 0.9095(6) 0.031(2) Uani 1 1 d .
H53 H 0.4357 0.5493 0.9009 0.037 Uiso 1 1 calc R
C54 C 0.2746(11) 0.5147(4) 0.9776(7) 0.037(2) Uani 1 1 d .
H54 H 0.2620 0.5496 1.0148 0.044 Uiso 1 1 calc R
C55 C 0.1899(10) 0.4643(4) 0.9923(6) 0.034(2) Uani 1 1 d .
H55 H 0.1217 0.4642 1.0405 0.041 Uiso 1 1 calc R
C56 C 0.2055(10) 0.4139(4) 0.9360(6) 0.0288(19) Uani 1 1 d .
H56 H 0.1466 0.3794 0.9447 0.035 Uiso 1 1 calc R
N11 N 0.1773(6) 0.1772(3) 0.6797(4) 0.0123(12) Uani 1 1 d .
C12 C 0.0501(7) 0.1904(3) 0.7197(5) 0.0138(15) Uani 1 1 d .
C13 C -0.0766(8) 0.2001(3) 0.6640(5) 0.0182(16) Uani 1 1 d .
H13 H -0.1650 0.2100 0.6923 0.022 Uiso 1 1 calc R
C14 C -0.0712(8) 0.1952(4) 0.5693(5) 0.0204(16) Uani 1 1 d .
H14 H -0.1562 0.2007 0.5311 0.024 Uiso 1 1 calc R
C15 C 0.0597(9) 0.1819(3) 0.5287(5) 0.0209(17) Uani 1 1 d .
H15 H 0.0657 0.1789 0.4627 0.025 Uiso 1 1 calc R
C16 C 0.1806(8) 0.1732(3) 0.5862(5) 0.0174(15) Uani 1 1 d .
H16 H 0.2698 0.1639 0.5584 0.021 Uiso 1 1 calc R
N21 N 0.1833(6) 0.1816(3) 0.8651(4) 0.0167(13) Uani 1 1 d .
C22 C 0.0541(8) 0.1942(3) 0.8220(5) 0.0162(15) Uani 1 1 d .
C23 C -0.0656(8) 0.2094(3) 0.8741(6) 0.0189(16) Uani 1 1 d .
H23 H -0.1560 0.2180 0.8435 0.023 Uiso 1 1 calc R
C24 C -0.0514(8) 0.2118(3) 0.9700(6) 0.0205(16) Uani 1 1 d .
H24 H -0.1313 0.2235 1.0060 0.025 Uiso 1 1 calc R
C25 C 0.0792(9) 0.1971(4) 1.0143(5) 0.0222(17) Uani 1 1 d .
H25 H 0.0898 0.1968 1.0806 0.027 Uiso 1 1 calc R
C26 C 0.1937(8) 0.1829(3) 0.9587(5) 0.0175(16) Uani 1 1 d .
H26 H 0.2844 0.1737 0.9884 0.021 Uiso 1 1 calc R
C30 C 0.9145(8) 0.3667(4) 0.7256(6) 0.0264(19) Uani 1 1 d .
F1 F 0.9154(6) 0.3561(3) 0.6344(4) 0.0488(15) Uani 1 1 d .
F2 F 0.9628(5) 0.4218(2) 0.7404(4) 0.0371(13) Uani 1 1 d .
F3 F 1.0107(5) 0.3287(2) 0.7663(4) 0.0385(13) Uani 1 1 d .
S1 S 0.7341(2) 0.35588(9) 0.77196(15) 0.0246(4) Uani 1 1 d .
O4 O 0.7578(8) 0.3662(4) 0.8697(5) 0.055(2) Uani 1 1 d .
O5 O 0.6500(7) 0.4004(3) 0.7212(6) 0.053(2) Uani 1 1 d .
O6 O 0.6976(6) 0.2950(2) 0.7475(4) 0.0247(12) Uani 1 1 d .
C31 C 0.8088(18) 0.0353(7) 0.8621(12) 0.089(5) Uani 1 1 d .
H31A H 0.7438 0.0557 0.9057 0.107 Uiso 1 1 calc R
H31B H 0.7862 -0.0082 0.8622 0.107 Uiso 1 1 calc R
Cl3 Cl 0.7812(5) 0.0647(2) 0.7485(4) 0.1030(14) Uani 1 1 d .
Cl4 Cl 0.9800(8) 0.0461(2) 0.8969(4) 0.139(2) Uani 1 1 d .

loop_
_atom_site_aniso_label
_atom_site_aniso_U_11
_atom_site_aniso_U_22
_atom_site_aniso_U_33
_atom_site_aniso_U_23
_atom_site_aniso_U_13
_atom_site_aniso_U_12
Re1 0.01171(16) 0.01272(16) 0.01729(17) 0.00011(12) 0.00006(10) 0.00027(12)
C1 0.018(4) 0.023(4) 0.026(4) 0.001(3) 0.010(3) 0.001(3)
C2 0.015(4) 0.014(4) 0.033(5) -0.001(3) 0.000(3) 0.003(3)
C3 0.022(4) 0.014(4) 0.016(4) -0.001(3) -0.003(3) 0.001(3)
O1 0.017(3) 0.052(4) 0.031(3) 0.005(3) -0.007(3) 0.000(3)
O2 0.036(4) 0.020(3) 0.063(5) 0.006(3) -0.005(3) 0.000(3)
O3 0.020(3) 0.035(4) 0.034(3) -0.006(3) 0.005(3) 0.002(3)
N1 0.019(3) 0.018(3) 0.017(3) -0.002(3) -0.002(3) 0.000(3)
N2 0.013(3) 0.018(3) 0.017(3) -0.002(3) -0.001(2) 0.001(2)
N3 0.019(3) 0.014(3) 0.022(3) 0.003(3) -0.001(3) 0.000(3)
N4 0.021(3) 0.014(3) 0.018(3) 0.001(3) 0.003(3) 0.002(3)
C4 0.034(5) 0.017(4) 0.023(4) 0.007(3) 0.005(3) 0.003(3)
C5 0.009(3) 0.018(4) 0.022(4) -0.001(3) 0.001(3) -0.001(3)
C51 0.022(4) 0.014(4) 0.019(4) -0.003(3) -0.006(3) 0.005(3)
C52 0.024(4) 0.022(4) 0.030(5) -0.006(3) -0.004(3) 0.001(3)
C53 0.038(5) 0.020(4) 0.035(5) -0.003(4) -0.008(4) 0.001(4)
C54 0.050(6) 0.019(4) 0.041(5) -0.009(4) -0.015(4) 0.014(4)
C55 0.044(5) 0.037(5) 0.021(5) -0.004(4) 0.007(4) 0.014(4)
C56 0.036(5) 0.023(4) 0.027(5) -0.003(4) -0.001(4) 0.005(4)
N11 0.012(3) 0.011(3) 0.013(3) -0.001(2) 0.000(2) -0.003(2)
C12 0.013(4) 0.007(3) 0.021(4) -0.006(3) 0.002(3) 0.000(3)
C13 0.025(4) 0.010(3) 0.020(4) 0.007(3) -0.001(3) 0.002(3)
C14 0.017(4) 0.021(4) 0.023(4) -0.001(3) -0.005(3) -0.003(3)
C15 0.027(4) 0.019(4) 0.016(4) -0.002(3) 0.001(3) -0.001(3)
C16 0.018(4) 0.017(4) 0.016(4) 0.000(3) 0.001(3) -0.002(3)
N21 0.015(3) 0.017(3) 0.019(3) 0.004(3) -0.001(2) -0.001(2)
C22 0.014(4) 0.013(4) 0.021(4) 0.000(3) -0.004(3) -0.002(3)
C23 0.013(4) 0.016(4) 0.027(4) 0.004(3) 0.000(3) -0.001(3)
C24 0.018(4) 0.020(4) 0.024(4) 0.001(3) 0.004(3) 0.000(3)
C25 0.029(4) 0.025(4) 0.013(4) -0.001(3) 0.000(3) 0.000(3)
C26 0.021(4) 0.017(4) 0.015(4) 0.001(3) -0.003(3) -0.002(3)
C30 0.015(4) 0.033(5) 0.032(5) 0.000(4) 0.006(3) -0.001(3)
F1 0.042(3) 0.075(4) 0.030(3) -0.005(3) 0.011(2) -0.017(3)
F2 0.033(3) 0.022(3) 0.056(4) 0.001(2) 0.005(2) -0.013(2)
F3 0.021(2) 0.030(3) 0.064(4) 0.002(3) -0.005(2) 0.000(2)
S1 0.0194(10) 0.0190(10) 0.0359(12) -0.0041(9) 0.0093(8) -0.0020(8)
O4 0.065(5) 0.060(5) 0.044(4) -0.024(4) 0.032(4) -0.035(4)
O5 0.024(3) 0.026(4) 0.108(7) 0.016(4) 0.004(4) 0.007(3)
O6 0.015(3) 0.021(3) 0.038(3) -0.001(3) 0.000(2) -0.002(2)
C31 0.110(13) 0.064(9) 0.096(12) 0.030(8) 0.039(10) 0.033(9)
Cl3 0.099(3) 0.084(3) 0.126(4) 0.011(3) 0.000(3) 0.003(2)
Cl4 0.210(7) 0.059(3) 0.146(5) -0.023(3) -0.042(5) 0.022(3)

loop_
_atom_type_symbol
_atom_type_description
_atom_type_scat_dispersion_real
_atom_type_scat_dispersion_imag
_atom_type_scat_source
C C 0.0033 0.0016 'International Tables Vol C Tables 4.2.6.8 and 6.1.1.4'
H H 0.0000 0.0000 'International Tables Vol C Tables 4.2.6.8 and 6.1.1.4'
N N 0.0061 0.0033 'International Tables Vol C Tables 4.2.6.8 and 6.1.1.4'
O O 0.0106 0.0060 'International Tables Vol C Tables 4.2.6.8 and 6.1.1.4'
F F 0.0171 0.0103 'International Tables Vol C Tables 4.2.6.8 and 6.1.1.4'
S S 0.1246 0.1234 'International Tables Vol C Tables 4.2.6.8 and 6.1.1.4'
Cl Cl 0.1484 0.1585 'International Tables Vol C Tables 4.2.6.8 and 6.1.1.4'
Re Re -1.0185 7.2310 'International Tables Vol C Tables 4.2.6.8 and 6.1.1.4'

loop_
_geom_angle_atom_site_label_1
_geom_angle_atom_site_label_2
_geom_angle_atom_site_label_3
_geom_angle
C3 Re1 C1 89.6(3)
C3 Re1 C2 89.8(3)
C1 Re1 C2 89.0(3)
C3 Re1 N11 96.5(3)
C1 Re1 N11 172.1(3)
C2 Re1 N11 95.9(3)
C3 Re1 N21 170.9(3)
C1 Re1 N21 97.9(3)
C2 Re1 N21 95.3(3)
N11 Re1 N21 75.5(2)
C3 Re1 N2 92.9(3)
C1 Re1 N2 92.8(3)
C2 Re1 N2 176.7(3)
N11 Re1 N2 81.9(2)
N21 Re1 N2 81.8(2)
O1 C1 Re1 176.6(7)
O2 C2 Re1 179.1(8)
O3 C3 Re1 177.6(7)
C5 N1 N2 105.2(6)
N3 N2 N1 112.3(6)
N3 N2 Re1 123.3(5)
N1 N2 Re1 124.4(5)
N2 N3 N4 104.6(6)
C5 N4 N3 109.7(6)
C5 N4 C4 131.7(7)
N3 N4 C4 118.6(6)
N4 C4 H4A 109.5
N4 C4 H4B 109.5
H4A C4 H4B 109.5
N4 C4 H4C 109.5
H4A C4 H4C 109.5
H4B C4 H4C 109.5
N1 C5 N4 108.2(6)
N1 C5 C51 125.2(7)
N4 C5 C51 126.6(7)
C56 C51 C52 120.4(7)
C56 C51 C5 118.9(7)
C52 C51 C5 120.7(7)
C53 C52 C51 119.6(8)
C53 C52 H52 120.2
C51 C52 H52 120.2
C54 C53 C52 119.9(9)
C54 C53 H53 120.1
C52 C53 H53 120.1
C53 C54 C55 120.8(8)
C53 C54 H54 119.6
C55 C54 H54 119.6
C54 C55 C56 119.5(9)
C54 C55 H55 120.2
C56 C55 H55 120.2
C51 C56 C55 119.8(8)
C51 C56 H56 120.1
C55 C56 H56 120.1
C16 N11 C12 118.9(6)
C16 N11 Re1 124.9(5)
C12 N11 Re1 116.1(5)
N11 C12 C13 120.7(7)
N11 C12 C22 116.1(6)
C13 C12 C22 123.2(7)
C14 C13 C12 119.4(7)
C14 C13 H13 120.3
C12 C13 H13 120.3
C13 C14 C15 119.6(7)
C13 C14 H14 120.2
C15 C14 H14 120.2
C16 C15 C14 118.8(7)
C16 C15 H15 120.6
C14 C15 H15 120.6
N11 C16 C15 122.6(7)
N11 C16 H16 118.7
C15 C16 H16 118.7
C26 N21 C22 118.9(7)
C26 N21 Re1 125.0(5)
C22 N21 Re1 115.8(5)
N21 C22 C23 120.7(7)
N21 C22 C12 115.8(6)
C23 C22 C12 123.5(7)
C24 C23 C22 119.4(7)
C24 C23 H23 120.3
C22 C23 H23 120.3
C23 C24 C25 120.0(7)
C23 C24 H24 120.0
C25 C24 H24 120.0
C26 C25 C24 117.7(7)
C26 C25 H25 121.1
C24 C25 H25 121.1
N21 C26 C25 123.3(7)
N21 C26 H26 118.4
C25 C26 H26 118.4
F2 C30 F1 108.1(7)
F2 C30 F3 107.3(7)
F1 C30 F3 106.8(7)
F2 C30 S1 111.8(6)
F1 C30 S1 111.6(6)
F3 C30 S1 111.0(6)
O4 S1 O6 114.7(4)
O4 S1 O5 116.5(5)
O6 S1 O5 113.9(4)
O4 S1 C30 102.8(4)
O6 S1 C30 104.2(4)
O5 S1 C30 102.2(4)
Cl4 C31 Cl3 109.3(9)
Cl4 C31 H31A 109.8
Cl3 C31 H31A 109.8
Cl4 C31 H31B 109.8
Cl3 C31 H31B 109.8
H31A C31 H31B 108.3

loop_
_geom_bond_atom_site_label_1
_geom_bond_atom_site_label_2
_geom_bond_distance
Re1 C3 1.913(8)
Re1 C1 1.916(8)
Re1 C2 1.929(8)
Re1 N11 2.157(6)
Re1 N21 2.169(6)
Re1 N2 2.172(6)
C1 O1 1.165(10)
C2 O2 1.133(9)
C3 O3 1.154(9)
N1 C5 1.328(10)
N1 N2 1.349(9)
N2 N3 1.310(9)
N3 N4 1.346(9)
N4 C5 1.340(10)
N4 C4 1.456(10)
C4 H4A 0.9800
C4 H4B 0.9800
C4 H4C 0.9800
C5 C51 1.462(10)
C51 C56 1.386(12)
C51 C52 1.392(11)
C52 C53 1.385(12)
C52 H52 0.9500
C53 C54 1.380(14)
C53 H53 0.9500
C54 C55 1.386(14)
C54 H54 0.9500
C55 C56 1.388(12)
C55 H55 0.9500
C56 H56 0.9500
N11 C16 1.342(9)
N11 C12 1.356(9)
C12 C13 1.412(10)
C12 C22 1.464(11)
C13 C14 1.360(11)
C13 H13 0.9500
C14 C15 1.391(11)
C14 H14 0.9500
C15 C16 1.379(11)
C15 H15 0.9500
C16 H16 0.9500
N21 C26 1.338(10)
N21 C22 1.355(9)
C22 C23 1.396(11)
C23 C24 1.375(11)
C23 H23 0.9500
C24 C25 1.384(11)
C24 H24 0.9500
C25 C26 1.381(11)
C25 H25 0.9500
C26 H26 0.9500
C30 F2 1.317(10)
C30 F1 1.324(10)
C30 F3 1.344(10)
C30 S1 1.831(8)
S1 O4 1.425(7)
S1 O6 1.435(6)
S1 O5 1.439(7)
C31 Cl4 1.661(18)
C31 Cl3 1.761(16)
C31 H31A 0.9900
C31 H31B 0.9900

loop_
_geom_torsion_atom_site_label_1
_geom_torsion_atom_site_label_2
_geom_torsion_atom_site_label_3
_geom_torsion_atom_site_label_4
_geom_torsion
C3 Re1 C1 O1 -159(13)
C2 Re1 C1 O1 -69(13)
N11 Re1 C1 O1 60(14)
N21 Re1 C1 O1 26(13)
N2 Re1 C1 O1 108(13)
C3 Re1 C2 O2 123(45)
C1 Re1 C2 O2 33(45)
N11 Re1 C2 O2 -141(45)
N21 Re1 C2 O2 -65(45)
N2 Re1 C2 O2 -91(44)
C1 Re1 C3 O3 147(17)
C2 Re1 C3 O3 58(17)
N11 Re1 C3 O3 -38(17)
N21 Re1 C3 O3 -67(17)
N2 Re1 C3 O3 -120(17)
C5 N1 N2 N3 -0.6(8)
C5 N1 N2 Re1 -179.0(4)
C3 Re1 N2 N3 41.8(6)
C1 Re1 N2 N3 131.5(6)
C2 Re1 N2 N3 -104(5)
N11 Re1 N2 N3 -54.4(5)
N21 Re1 N2 N3 -130.9(6)
C3 Re1 N2 N1 -140.0(6)
C1 Re1 N2 N1 -50.2(6)
C2 Re1 N2 N1 74(5)
N11 Re1 N2 N1 123.8(5)
N21 Re1 N2 N1 47.3(5)
N1 N2 N3 N4 0.4(7)
Re1 N2 N3 N4 178.8(4)
N2 N3 N4 C5 -0.1(8)
N2 N3 N4 C4 -177.4(6)
N2 N1 C5 N4 0.5(8)
N2 N1 C5 C51 178.6(7)
N3 N4 C5 N1 -0.3(8)
C4 N4 C5 N1 176.6(7)
N3 N4 C5 C51 -178.4(7)
C4 N4 C5 C51 -1.5(13)
N1 C5 C51 C56 -45.9(11)
N4 C5 C51 C56 131.9(8)
N1 C5 C51 C52 132.0(8)
N4 C5 C51 C52 -50.2(11)
C56 C51 C52 C53 -0.7(12)
C5 C51 C52 C53 -178.5(7)
C51 C52 C53 C54 0.0(12)
C52 C53 C54 C55 1.2(13)
C53 C54 C55 C56 -1.9(13)
C52 C51 C56 C55 0.0(12)
C5 C51 C56 C55 177.9(7)
C54 C55 C56 C51 1.2(13)
C3 Re1 N11 C16 6.2(6)
C1 Re1 N11 C16 147.3(19)
C2 Re1 N11 C16 -84.3(6)
N21 Re1 N11 C16 -178.2(6)
N2 Re1 N11 C16 98.2(6)
C3 Re1 N11 C12 -169.0(5)
C1 Re1 N11 C12 -28(2)
C2 Re1 N11 C12 100.5(5)
N21 Re1 N11 C12 6.6(5)
N2 Re1 N11 C12 -77.0(5)
C16 N11 C12 C13 -0.4(10)
Re1 N11 C12 C13 175.1(5)
C16 N11 C12 C22 -179.9(6)
Re1 N11 C12 C22 -4.4(8)
N11 C12 C13 C14 1.1(11)
C22 C12 C13 C14 -179.4(7)
C12 C13 C14 C15 -1.4(11)
C13 C14 C15 C16 1.0(11)
C12 N11 C16 C15 0.0(11)
Re1 N11 C16 C15 -175.0(5)
C14 C15 C16 N11 -0.3(12)
C3 Re1 N21 C26 -151.2(16)
C1 Re1 N21 C26 -5.2(6)
C2 Re1 N21 C26 84.5(6)
N11 Re1 N21 C26 179.3(6)
N2 Re1 N21 C26 -96.9(6)
C3 Re1 N21 C22 21(2)
C1 Re1 N21 C22 167.5(5)
C2 Re1 N21 C22 -102.8(5)
N11 Re1 N21 C22 -8.0(5)
N2 Re1 N21 C22 75.7(5)
C26 N21 C22 C23 1.3(10)
Re1 N21 C22 C23 -171.9(5)
C26 N21 C22 C12 -178.5(6)
Re1 N21 C22 C12 8.3(8)
N11 C12 C22 N21 -2.6(9)
C13 C12 C22 N21 177.9(7)
N11 C12 C22 C23 177.6(7)
C13 C12 C22 C23 -1.9(11)
N21 C22 C23 C24 0.2(11)
C12 C22 C23 C24 179.9(7)
C22 C23 C24 C25 -2.2(11)
C23 C24 C25 C26 2.8(12)
C22 N21 C26 C25 -0.7(11)
Re1 N21 C26 C25 171.8(6)
C24 C25 C26 N21 -1.3(12)
F2 C30 S1 O4 -61.7(7)
F1 C30 S1 O4 177.2(7)
F3 C30 S1 O4 58.2(7)
F2 C30 S1 O6 178.4(6)
F1 C30 S1 O6 57.2(7)
F3 C30 S1 O6 -61.8(7)
F2 C30 S1 O5 59.5(7)
F1 C30 S1 O5 -61.7(7)
F3 C30 S1 O5 179.3(6)
